data_7015406
loop_
_publ_author_name
'Fischer, Christian'
'Kohrt, Christina'
'Drexler, Hans-Joachim'
'Baumann, Wolfgang'
'Heller, Detlef'

_publ_section_title
;
 Trinuclear rhodium hydride complexes.
;
_journal_issue 16
_journal_name_full 'Dalton transactions (Cambridge, England : 2003)'
_journal_page_first 4162
_journal_page_last 4166
_journal_paper_doi 10.1039/c0dt01564d
_journal_volume 40
_journal_year 2011
_chemical_absolute_configuration ad
_chemical_formula_sum 'C51.5 H107 B2 F8 P6 Rh3'
_chemical_formula_weight 1394.48
_chemical_name_systematic
;
?
;
_space_group_IT_number 19
_symmetry_cell_setting orthorhombic
_symmetry_Int_Tables_number 19
_symmetry_space_group_name_Hall 'P 2ac 2ab'
_symmetry_space_group_name_H-M 'P 21 21 21'
_atom_sites_solution_hydrogens geom
_atom_sites_solution_primary direct
_atom_sites_solution_secondary difmap
_audit_creation_method SHELXL-97
_cell_angle_alpha 90.00
_cell_angle_beta 90.00
_cell_angle_gamma 90.00
_cell_formula_units_Z 4
_cell_length_a 11.3053(2)
_cell_length_b 20.2980(2)
_cell_length_c 28.9060(4)
_cell_measurement_reflns_used 69333
_cell_measurement_temperature 200(2)
_cell_measurement_theta_max 27.21
_cell_measurement_theta_min 1.41
_cell_volume 6633.20(16)
_computing_cell_refinement X-AREA
_computing_data_collection 'X-AREA (Stoe & Cie, 2005)'
_computing_data_reduction 'X-RED (Stoe & Cie, 2005)'
_computing_molecular_graphics 'SHELXTL (Sheldrick, 2008)'
_computing_publication_material 'SHELXTL (Sheldrick, 2008)'
_computing_structure_refinement 'SHELXL-97 (Sheldrick, 2008)'
_computing_structure_solution 'SHELXS-97 (Sheldrick, 2008)'
_diffrn_ambient_temperature 200(2)
_diffrn_detector 'image plate (34 cm diameter)'
_diffrn_detector_area_resol_mean 6.67
_diffrn_detector_type STOE
_diffrn_measured_fraction_theta_full 0.998
_diffrn_measured_fraction_theta_max 0.998
_diffrn_measurement_details ' 360 frames, detector distance = 120 mm'
_diffrn_measurement_device '2-circle goniometer'
_diffrn_measurement_device_type 'STOE IPDS 2'
_diffrn_measurement_method 'rotation method'
_diffrn_radiation_collimation '0.5 mm diameter, monocapillary'
_diffrn_radiation_monochromator 'plane graphite'
_diffrn_radiation_polarisn_norm 0
_diffrn_radiation_type 'Mo K\a'
_diffrn_radiation_wavelength 0.71073
_diffrn_reflns_av_R_equivalents 0.0407
_diffrn_reflns_av_sigmaI/netI 0.0437
_diffrn_reflns_limit_h_max 13
_diffrn_reflns_limit_h_min -14
_diffrn_reflns_limit_k_max 25
_diffrn_reflns_limit_k_min -25
_diffrn_reflns_limit_l_max 36
_diffrn_reflns_limit_l_min -36
_diffrn_reflns_number 102604
_diffrn_reflns_theta_full 26.73
_diffrn_reflns_theta_max 26.73
_diffrn_reflns_theta_min 1.41
_diffrn_source 'sealed X-ray tube, 12 x 0.4 mm long-fine focus'
_diffrn_source_current 30
_diffrn_source_power 1.50
_diffrn_source_voltage 50
_exptl_absorpt_coefficient_mu 0.936
_exptl_absorpt_correction_T_max 0.9580
_exptl_absorpt_correction_T_min 0.8834
_exptl_absorpt_correction_type numerical
_exptl_absorpt_process_details 'X-SHAPE and X-RED32 (Stoe & Cie, 2005)'
_exptl_crystal_colour yellow
_exptl_crystal_density_diffrn 1.396
_exptl_crystal_density_method 'not measured'
_exptl_crystal_description 'part of rod'
_exptl_crystal_F_000 2920
_exptl_crystal_size_max 0.500
_exptl_crystal_size_mid 0.250
_exptl_crystal_size_min 0.100
_refine_diff_density_max 1.647
_refine_diff_density_min -0.558
_refine_diff_density_rms 0.129
_refine_ls_abs_structure_details 'Flack H D (1983), Acta Cryst. A39, 876-881'
_refine_ls_abs_structure_Flack -0.03(3)
_refine_ls_extinction_method none
_refine_ls_goodness_of_fit_ref 0.960
_refine_ls_hydrogen_treatment mixed
_refine_ls_matrix_type full
_refine_ls_number_parameters 636
_refine_ls_number_reflns 14063
_refine_ls_number_restraints 72
_refine_ls_restrained_S_all 0.976
_refine_ls_R_factor_all 0.0430
_refine_ls_R_factor_gt 0.0369
_refine_ls_shift/su_max 0.001
_refine_ls_shift/su_mean 0.000
_refine_ls_structure_factor_coef Fsqd
_refine_ls_weighting_details 'calc w=1/[\s^2^(Fo^2^)+(0.0720P)^2^+0.0000P] where P=(Fo^2^+2Fc^2^)/3'
_refine_ls_weighting_scheme calc
_refine_ls_wR_factor_gt 0.1017
_refine_ls_wR_factor_ref 0.1041
_reflns_number_gt 12183
_reflns_number_total 14063
_reflns_threshold_expression >2sigma(I)
_cod_data_source_file c0dt01564d.txt
_cod_data_source_block ks999_TangPHOS_Hydrid_Toluene
_cod_original_formula_sum 'C51.50 H107 B2 F8 P6 Rh3'
_cod_database_code 7015406

loop_
_symmetry_equiv_pos_as_xyz
'x, y, z'
'-x+1/2, -y, z+1/2'
'-x, y+1/2, -z+1/2'
'x+1/2, -y+1/2, -z'

loop_
_atom_site_label
_atom_site_type_symbol
_atom_site_fract_x
_atom_site_fract_y
_atom_site_fract_z
_atom_site_U_iso_or_equiv
_atom_site_adp_type
_atom_site_occupancy
_atom_site_symmetry_multiplicity
_atom_site_calc_flag
_atom_site_refinement_flags
_atom_site_disorder_assembly
_atom_site_disorder_group
Rh1 Rh 0.83901(3) -0.065163(17) 0.116784(12) 0.02120(9) Uani 1 1 d D . .
Rh2 Rh 0.85040(3) 0.072440(17) 0.112130(12) 0.02180(9) Uani 1 1 d D . .
Rh3 Rh 0.82500(3) 0.009714(18) 0.197078(12) 0.02103(8) Uani 1 1 d D . .
P1 P 0.71100(12) 0.08578(7) 0.23639(5) 0.0273(3) Uani 1 1 d . . .
P2 P 0.92475(11) -0.00121(7) 0.26328(4) 0.0269(3) Uani 1 1 d . . .
P3 P 0.73508(13) -0.15702(7) 0.14067(5) 0.0265(3) Uani 1 1 d . . .
P4 P 0.95216(13) -0.13687(7) 0.07838(5) 0.0283(3) Uani 1 1 d . . .
P5 P 0.76433(13) 0.09326(7) 0.04150(5) 0.0264(3) Uani 1 1 d . . .
P6 P 0.97215(13) 0.15512(7) 0.09440(5) 0.0290(3) Uani 1 1 d . . .
H1 H1- 0.756(5) 0.0075(4) 0.1388(3) 0.013(6) Uiso 1 1 d D . .
H2 H1- 0.918(4) 0.0002(3) 0.0919(17) 0.013(6) Uiso 1 1 d D . .
H3 H1- 0.919(4) 0.062(3) 0.1660(9) 0.013(6) Uiso 1 1 d D . .
H4 H1- 0.894(5) -0.060(2) 0.1733(9) 0.013(6) Uiso 1 1 d D . .
H5 H1- 0.790(5) -0.080(3) 0.0733(15) 0.013(6) Uiso 1 1 d D . .
H6 H1- 0.792(5) 0.128(2) 0.131(2) 0.013(6) Uiso 1 1 d D . .
H7 H1- 0.763(5) -0.039(3) 0.222(2) 0.013(6) Uiso 1 1 d D . .
C1 C 0.7240(7) 0.1735(3) 0.2228(2) 0.0444(16) Uani 1 1 d . . .
H1A H 0.7916 0.1811 0.2027 0.053 Uiso 1 1 calc R . .
H1B H 0.6534 0.1888 0.2070 0.053 Uiso 1 1 calc R . .
C2 C 0.7397(7) 0.2105(3) 0.2682(2) 0.0534(18) Uani 1 1 d . . .
H2A H 0.7820 0.2514 0.2632 0.064 Uiso 1 1 calc R . .
H2B H 0.6635 0.2204 0.2819 0.064 Uiso 1 1 calc R . .
C3 C 0.8098(7) 0.1654(3) 0.2993(3) 0.0574(19) Uani 1 1 d . . .
H3A H 0.8049 0.1813 0.3309 0.069 Uiso 1 1 calc R . .
H3B H 0.8923 0.1663 0.2901 0.069 Uiso 1 1 calc R . .
C4 C 0.7648(6) 0.0951(3) 0.29729(18) 0.0343(12) Uani 1 1 d . . .
H4A H 0.6958 0.0922 0.3177 0.041 Uiso 1 1 calc R . .
C5 C 0.8510(5) 0.0418(3) 0.31192(18) 0.0347(12) Uani 1 1 d . . .
H5A H 0.9126 0.0626 0.3308 0.042 Uiso 1 1 calc R . .
C6 C 0.7965(6) -0.0147(3) 0.3403(2) 0.0431(14) Uani 1 1 d . . .
H6A H 0.7778 0.0003 0.3713 0.052 Uiso 1 1 calc R . .
H6B H 0.7243 -0.0301 0.3258 0.052 Uiso 1 1 calc R . .
C7 C 0.8881(6) -0.0709(4) 0.3423(2) 0.0468(15) Uani 1 1 d . . .
H7A H 0.8535 -0.1104 0.3555 0.056 Uiso 1 1 calc R . .
H7B H 0.9560 -0.0581 0.3608 0.056 Uiso 1 1 calc R . .
C8 C 0.9242(6) -0.0824(3) 0.29117(19) 0.0384(14) Uani 1 1 d . . .
H8A H 0.8681 -0.1114 0.2760 0.046 Uiso 1 1 calc R . .
H8B H 1.0021 -0.1023 0.2895 0.046 Uiso 1 1 calc R . .
C9 C 0.5486(5) 0.0706(3) 0.2397(2) 0.0381(13) Uani 1 1 d . . .
C10 C 0.5269(5) 0.0029(4) 0.2615(2) 0.0441(14) Uani 1 1 d . . .
H10A H 0.4434 -0.0053 0.2632 0.066 Uiso 1 1 calc R . .
H10B H 0.5601 0.0020 0.2921 0.066 Uiso 1 1 calc R . .
H10C H 0.5638 -0.0305 0.2429 0.066 Uiso 1 1 calc R . .
C11 C 0.5007(5) 0.0728(4) 0.1898(2) 0.0444(14) Uani 1 1 d . . .
H11A H 0.4173 0.0640 0.1900 0.067 Uiso 1 1 calc R . .
H11B H 0.5404 0.0401 0.1714 0.067 Uiso 1 1 calc R . .
H11C H 0.5147 0.1156 0.1768 0.067 Uiso 1 1 calc R . .
C12 C 0.4840(6) 0.1235(4) 0.2678(3) 0.0520(18) Uani 1 1 d . . .
H12A H 0.4012 0.1132 0.2692 0.078 Uiso 1 1 calc R . .
H12B H 0.4945 0.1656 0.2532 0.078 Uiso 1 1 calc R . .
H12C H 0.5158 0.1249 0.2986 0.078 Uiso 1 1 calc R . .
C13 C 1.0851(5) 0.0244(3) 0.2611(2) 0.0395(14) Uani 1 1 d . . .
C14 C 1.0937(6) 0.0967(4) 0.2465(2) 0.0523(18) Uani 1 1 d . . .
H14A H 1.1753 0.1096 0.2452 0.078 Uiso 1 1 calc R . .
H14B H 1.0529 0.1237 0.2686 0.078 Uiso 1 1 calc R . .
H14C H 1.0582 0.1022 0.2166 0.078 Uiso 1 1 calc R . .
C15 C 1.1431(6) 0.0148(4) 0.3086(2) 0.0564(18) Uani 1 1 d . . .
H15A H 1.2252 0.0266 0.3068 0.085 Uiso 1 1 calc R . .
H15B H 1.1360 -0.0304 0.3178 0.085 Uiso 1 1 calc R . .
H15C H 1.1044 0.0424 0.3309 0.085 Uiso 1 1 calc R . .
C16 C 1.1459(5) -0.0189(4) 0.2250(2) 0.0513(17) Uani 1 1 d . . .
H16A H 1.2284 -0.0080 0.2236 0.077 Uiso 1 1 calc R . .
H16B H 1.1103 -0.0116 0.1953 0.077 Uiso 1 1 calc R . .
H16C H 1.1371 -0.0644 0.2334 0.077 Uiso 1 1 calc R . .
C21 C 0.7525(7) -0.1837(3) 0.2009(2) 0.0423(15) Uani 1 1 d . . .
H21A H 0.8199 -0.1621 0.2151 0.051 Uiso 1 1 calc R . .
H21B H 0.6822 -0.1733 0.2187 0.051 Uiso 1 1 calc R . .
C22 C 0.7718(7) -0.2588(3) 0.1988(2) 0.0533(18) Uani 1 1 d . . .
H22A H 0.8132 -0.2736 0.2263 0.064 Uiso 1 1 calc R . .
H22B H 0.6963 -0.2813 0.1973 0.064 Uiso 1 1 calc R . .
C23 C 0.8439(7) -0.2738(3) 0.1564(2) 0.0506(17) Uani 1 1 d . . .
H23A H 0.8388 -0.3204 0.1493 0.061 Uiso 1 1 calc R . .
H23B H 0.9262 -0.2630 0.1620 0.061 Uiso 1 1 calc R . .
C24 C 0.7972(5) -0.2331(3) 0.1149(2) 0.0339(12) Uani 1 1 d . . .
H24A H 0.7314 -0.2577 0.1012 0.041 Uiso 1 1 calc R . .
C25 C 0.8871(6) -0.2211(3) 0.0771(2) 0.0355(13) Uani 1 1 d . . .
H25A H 0.9517 -0.2527 0.0814 0.043 Uiso 1 1 calc R . .
C26 C 0.8435(7) -0.2274(3) 0.0274(2) 0.0434(14) Uani 1 1 d . . .
H26A H 0.8338 -0.2735 0.0195 0.052 Uiso 1 1 calc R . .
H26B H 0.7676 -0.2057 0.0241 0.052 Uiso 1 1 calc R . .
C27 C 0.9330(7) -0.1960(3) -0.0044(2) 0.0524(18) Uani 1 1 d . . .
H27A H 0.9020 -0.1931 -0.0356 0.063 Uiso 1 1 calc R . .
H27B H 1.0055 -0.2215 -0.0050 0.063 Uiso 1 1 calc R . .
C28 C 0.9562(7) -0.1268(3) 0.0152(2) 0.0459(16) Uani 1 1 d . . .
H28A H 0.8957 -0.0961 0.0051 0.055 Uiso 1 1 calc R . .
H28B H 1.0328 -0.1105 0.0053 0.055 Uiso 1 1 calc R . .
C29 C 0.5727(5) -0.1590(3) 0.1286(2) 0.0334(12) Uani 1 1 d . . .
C30 C 0.5517(6) -0.1536(4) 0.0765(2) 0.0478(16) Uani 1 1 d . . .
H30A H 0.4682 -0.1551 0.0703 0.072 Uiso 1 1 calc R . .
H30B H 0.5900 -0.1897 0.0611 0.072 Uiso 1 1 calc R . .
H30C H 0.5835 -0.1128 0.0653 0.072 Uiso 1 1 calc R . .
C31 C 0.5160(6) -0.1000(4) 0.1532(3) 0.0538(18) Uani 1 1 d . . .
H31A H 0.4322 -0.1003 0.1478 0.081 Uiso 1 1 calc R . .
H31B H 0.5493 -0.0599 0.1414 0.081 Uiso 1 1 calc R . .
H31C H 0.5310 -0.1030 0.1858 0.081 Uiso 1 1 calc R . .
C32 C 0.5150(7) -0.2229(3) 0.1465(3) 0.0568(19) Uani 1 1 d . . .
H32A H 0.4318 -0.2221 0.1398 0.085 Uiso 1 1 calc R . .
H32B H 0.5266 -0.2262 0.1793 0.085 Uiso 1 1 calc R . .
H32C H 0.5506 -0.2601 0.1315 0.085 Uiso 1 1 calc R . .
C33 C 1.1085(6) -0.1425(3) 0.0976(2) 0.0423(15) Uani 1 1 d . . .
C34 C 1.1118(6) -0.1649(4) 0.1485(3) 0.0547(18) Uani 1 1 d . . .
H34A H 1.1925 -0.1678 0.1587 0.082 Uiso 1 1 calc R . .
H34B H 1.0750 -0.2074 0.1513 0.082 Uiso 1 1 calc R . .
H34C H 1.0700 -0.1336 0.1673 0.082 Uiso 1 1 calc R . .
C35 C 1.1814(8) -0.1906(4) 0.0669(3) 0.066(2) Uani 1 1 d . . .
H35A H 1.2612 -0.1927 0.0780 0.099 Uiso 1 1 calc R . .
H35B H 1.1813 -0.1752 0.0355 0.099 Uiso 1 1 calc R . .
H35C H 1.1466 -0.2337 0.0681 0.099 Uiso 1 1 calc R . .
C36 C 1.1662(6) -0.0751(3) 0.0936(3) 0.0534(17) Uani 1 1 d . . .
H36A H 1.2466 -0.0777 0.1042 0.080 Uiso 1 1 calc R . .
H36B H 1.1235 -0.0440 0.1123 0.080 Uiso 1 1 calc R . .
H36C H 1.1650 -0.0610 0.0620 0.080 Uiso 1 1 calc R . .
C41 C 0.8035(6) 0.0432(3) -0.0093(2) 0.0401(14) Uani 1 1 d . . .
H41A H 0.8764 0.0193 -0.0039 0.048 Uiso 1 1 calc R . .
H41B H 0.7412 0.0118 -0.0162 0.048 Uiso 1 1 calc R . .
C42 C 0.8186(7) 0.0917(3) -0.0493(2) 0.0508(17) Uani 1 1 d . . .
H42A H 0.8669 0.0723 -0.0734 0.061 Uiso 1 1 calc R . .
H42B H 0.7422 0.1030 -0.0623 0.061 Uiso 1 1 calc R . .
C43 C 0.8784(6) 0.1528(3) -0.0301(2) 0.0447(15) Uani 1 1 d . . .
H43A H 0.8701 0.1888 -0.0518 0.054 Uiso 1 1 calc R . .
H43B H 0.9621 0.1443 -0.0257 0.054 Uiso 1 1 calc R . .
C44 C 0.8225(6) 0.1718(3) 0.01602(18) 0.0344(12) Uani 1 1 d . . .
H44A H 0.7548 0.2005 0.0095 0.041 Uiso 1 1 calc R . .
C45 C 0.9057(5) 0.2087(3) 0.0494(2) 0.0331(12) Uani 1 1 d . . .
H45A H 0.9703 0.2277 0.0311 0.040 Uiso 1 1 calc R . .
C46 C 0.8501(7) 0.2634(3) 0.0771(2) 0.0478(15) Uani 1 1 d . . .
H46A H 0.7776 0.2482 0.0915 0.057 Uiso 1 1 calc R . .
H46B H 0.8315 0.3005 0.0572 0.057 Uiso 1 1 calc R . .
C47 C 0.9400(7) 0.2836(3) 0.1139(3) 0.0556(18) Uani 1 1 d . . .
H47A H 0.9027 0.3121 0.1366 0.067 Uiso 1 1 calc R . .
H47B H 1.0047 0.3076 0.0997 0.067 Uiso 1 1 calc R . .
C48 C 0.9872(7) 0.2208(3) 0.1375(2) 0.0465(16) Uani 1 1 d . . .
H48A H 0.9412 0.2107 0.1650 0.056 Uiso 1 1 calc R . .
H48B H 1.0693 0.2264 0.1464 0.056 Uiso 1 1 calc R . .
C49 C 0.5996(5) 0.1009(3) 0.0413(2) 0.0375(13) Uani 1 1 d . . .
C50 C 0.5641(6) 0.1566(4) 0.0751(3) 0.0503(17) Uani 1 1 d . . .
H50A H 0.4795 0.1611 0.0754 0.075 Uiso 1 1 calc R . .
H50B H 0.5993 0.1973 0.0652 0.075 Uiso 1 1 calc R . .
H50C H 0.5913 0.1460 0.1057 0.075 Uiso 1 1 calc R . .
C51 C 0.5494(6) 0.1168(4) -0.0065(3) 0.0546(18) Uani 1 1 d . . .
H51A H 0.4648 0.1197 -0.0047 0.082 Uiso 1 1 calc R . .
H51B H 0.5710 0.0826 -0.0278 0.082 Uiso 1 1 calc R . .
H51C H 0.5809 0.1581 -0.0170 0.082 Uiso 1 1 calc R . .
C52 C 0.5481(6) 0.0366(3) 0.0576(3) 0.0499(17) Uani 1 1 d . . .
H52A H 0.4633 0.0393 0.0573 0.075 Uiso 1 1 calc R . .
H52B H 0.5748 0.0276 0.0885 0.075 Uiso 1 1 calc R . .
H52C H 0.5733 0.0018 0.0374 0.075 Uiso 1 1 calc R . .
C53 C 1.1278(6) 0.1337(3) 0.0785(2) 0.0445(15) Uani 1 1 d . . .
C54 C 1.1279(6) 0.0816(4) 0.0402(2) 0.058(2) Uani 1 1 d . . .
H54A H 1.2080 0.0711 0.0320 0.087 Uiso 1 1 calc R . .
H54B H 1.0873 0.0985 0.0136 0.087 Uiso 1 1 calc R . .
H54C H 1.0886 0.0427 0.0510 0.087 Uiso 1 1 calc R . .
C55 C 1.1850(6) 0.1046(3) 0.1216(3) 0.0534(17) Uani 1 1 d . . .
H55A H 1.2653 0.0927 0.1148 0.080 Uiso 1 1 calc R . .
H55B H 1.1419 0.0661 0.1310 0.080 Uiso 1 1 calc R . .
H55C H 1.1837 0.1366 0.1460 0.080 Uiso 1 1 calc R . .
C56 C 1.1923(7) 0.1945(4) 0.0625(4) 0.077(3) Uani 1 1 d . . .
H56A H 1.2717 0.1830 0.0539 0.115 Uiso 1 1 calc R . .
H56B H 1.1942 0.2263 0.0871 0.115 Uiso 1 1 calc R . .
H56C H 1.1521 0.2130 0.0362 0.115 Uiso 1 1 calc R . .
B1 B 0.8946(5) 0.1129(2) 0.43580(17) 0.074(3) Uani 1 1 d D . .
F1 F 0.9686(7) 0.1305(4) 0.4005(2) 0.063(3) Uiso 0.591(16) 1 d PD A 1
F2 F 0.9150(9) 0.0497(3) 0.4487(4) 0.122(5) Uiso 0.591(16) 1 d PD A 1
F3 F 0.9100(10) 0.1553(5) 0.4718(2) 0.108(4) Uiso 0.591(16) 1 d PD A 1
F4 F 0.7803(5) 0.1189(4) 0.4197(4) 0.102(4) Uiso 0.591(16) 1 d PD A 1
F1' F 0.9160(15) 0.1439(5) 0.3951(2) 0.086(5) Uiso 0.409(16) 1 d PD A 2
F2' F 0.9124(9) 0.0464(2) 0.4308(5) 0.059(4) Uiso 0.409(16) 1 d PD A 2
F3' F 0.9744(15) 0.1360(6) 0.4680(4) 0.117(7) Uiso 0.409(16) 1 d PD A 2
F4' F 0.7831(9) 0.1245(7) 0.4510(7) 0.259(17) Uiso 0.409(16) 1 d PD A 2
B2 B 0.6375(6) 0.7848(3) 0.3235(2) 0.073(3) Uani 1 1 d D . .
F5 F 0.6998(15) 0.7351(6) 0.3031(4) 0.148(7) Uiso 0.452(13) 1 d PD B 3
F6 F 0.6319(12) 0.8388(4) 0.2961(4) 0.105(5) Uiso 0.452(13) 1 d PD B 3
F7 F 0.6938(15) 0.8015(7) 0.3640(4) 0.157(8) Uiso 0.452(13) 1 d PD B 3
F8 F 0.5264(9) 0.7630(9) 0.3340(7) 0.40(3) Uiso 0.452(13) 1 d PD B 3
F5' F 0.7497(6) 0.7621(5) 0.3182(4) 0.108(5) Uiso 0.548(13) 1 d PD B 4
F6' F 0.5709(8) 0.7671(5) 0.2858(3) 0.105(5) Uiso 0.548(13) 1 d PD B 4
F7' F 0.6395(11) 0.8522(3) 0.3251(5) 0.144(6) Uiso 0.548(13) 1 d PD B 4
F8' F 0.5851(10) 0.7608(6) 0.3622(3) 0.128(6) Uiso 0.548(13) 1 d PD B 4
C85 C 1.2358(12) 0.0401(5) -0.0798(5) 0.109(8) Uiso 0.50 1 d PG . .
C84 C 1.3156(9) -0.0059(7) -0.0626(5) 0.097(6) Uiso 0.50 1 d PG . .
C83 C 1.2835(11) -0.0718(6) -0.0596(5) 0.095(6) Uiso 0.50 1 d PG . .
C82 C 1.1716(12) -0.0918(5) -0.0737(5) 0.085(5) Uiso 0.50 1 d PGD . .
C81 C 1.0917(9) -0.0458(6) -0.0908(5) 0.081(5) Uiso 0.50 1 d PGD . .
C86 C 1.1239(11) 0.0202(5) -0.0939(5) 0.075(5) Uiso 0.50 1 d PGD . .
C87 C 0.9919(12) -0.0723(8) -0.1002(6) 0.063(4) Uiso 0.50 1 d PD . .

loop_
_atom_site_aniso_label
_atom_site_aniso_U_11
_atom_site_aniso_U_22
_atom_site_aniso_U_33
_atom_site_aniso_U_23
_atom_site_aniso_U_13
_atom_site_aniso_U_12
Rh1 0.02159(19) 0.02030(16) 0.02171(17) -0.00051(14) 0.00076(15) 0.00158(15)
Rh2 0.02170(19) 0.02181(16) 0.02188(18) 0.00364(14) -0.00141(15) -0.00151(15)
Rh3 0.02118(16) 0.02281(17) 0.01911(15) -0.00044(14) 0.00027(14) 0.00035(15)
P1 0.0302(7) 0.0266(7) 0.0253(6) -0.0035(5) 0.0040(5) 0.0027(5)
P2 0.0298(6) 0.0309(7) 0.0201(5) 0.0004(6) -0.0037(5) -0.0011(6)
P3 0.0323(7) 0.0215(6) 0.0257(7) 0.0000(5) 0.0021(6) -0.0029(6)
P4 0.0318(7) 0.0259(7) 0.0272(7) -0.0027(5) 0.0047(6) 0.0068(6)
P5 0.0308(7) 0.0246(6) 0.0239(6) 0.0031(5) -0.0062(5) 0.0016(5)
P6 0.0301(7) 0.0292(7) 0.0277(7) 0.0074(5) -0.0015(6) -0.0082(6)
C1 0.063(4) 0.031(3) 0.040(3) -0.004(3) 0.019(3) 0.005(3)
C2 0.070(5) 0.035(3) 0.055(4) -0.010(3) 0.006(4) 0.002(3)
C3 0.070(5) 0.041(3) 0.062(4) -0.015(3) -0.017(4) -0.002(3)
C4 0.046(3) 0.034(3) 0.024(3) -0.005(2) -0.003(2) -0.002(2)
C5 0.038(3) 0.037(3) 0.029(3) -0.007(2) 0.001(2) 0.000(3)
C6 0.048(3) 0.051(4) 0.030(3) 0.005(3) 0.002(2) 0.008(3)
C7 0.056(4) 0.055(4) 0.030(3) 0.009(3) -0.004(3) 0.003(3)
C8 0.049(4) 0.037(3) 0.029(3) 0.004(2) 0.000(2) 0.002(3)
C9 0.032(3) 0.046(3) 0.037(3) -0.006(3) 0.005(2) 0.008(3)
C10 0.032(3) 0.057(4) 0.043(3) -0.005(3) 0.005(2) -0.006(3)
C11 0.034(3) 0.056(4) 0.043(3) -0.002(3) -0.002(3) 0.011(3)
C12 0.042(4) 0.060(4) 0.053(4) -0.013(3) 0.012(3) 0.019(3)
C13 0.033(3) 0.052(4) 0.034(3) -0.006(3) -0.005(2) -0.006(3)
C14 0.044(4) 0.065(5) 0.047(4) -0.004(3) -0.016(3) -0.021(3)
C15 0.040(3) 0.088(5) 0.040(3) 0.008(3) -0.015(3) -0.006(4)
C16 0.029(3) 0.076(5) 0.048(4) 0.003(3) -0.006(3) -0.002(3)
C21 0.062(4) 0.033(3) 0.033(3) 0.006(2) 0.003(3) -0.004(3)
C22 0.083(5) 0.031(3) 0.046(4) 0.016(3) 0.009(4) 0.001(3)
C23 0.067(5) 0.031(3) 0.054(4) 0.012(3) 0.009(4) 0.017(3)
C24 0.040(3) 0.026(2) 0.035(3) 0.000(2) -0.001(2) 0.000(2)
C25 0.043(3) 0.029(3) 0.034(3) -0.004(2) 0.004(3) 0.006(2)
C26 0.058(4) 0.038(3) 0.035(3) -0.010(2) -0.001(3) 0.001(3)
C27 0.077(5) 0.046(4) 0.035(3) -0.011(3) 0.010(3) 0.011(4)
C28 0.070(5) 0.036(3) 0.031(3) -0.001(2) 0.015(3) 0.006(3)
C29 0.033(3) 0.026(3) 0.041(3) -0.003(2) 0.004(2) -0.005(2)
C30 0.040(4) 0.050(4) 0.053(4) 0.001(3) -0.007(3) -0.008(3)
C31 0.037(4) 0.052(4) 0.073(5) -0.018(4) 0.004(3) -0.001(3)
C32 0.050(4) 0.039(4) 0.081(5) 0.005(4) 0.006(4) -0.018(3)
C33 0.033(3) 0.037(3) 0.057(4) -0.001(3) 0.007(3) 0.011(3)
C34 0.039(4) 0.053(4) 0.071(5) 0.007(4) -0.015(3) 0.012(3)
C35 0.046(4) 0.062(4) 0.089(6) -0.018(4) 0.014(4) 0.026(4)
C36 0.032(3) 0.046(3) 0.082(5) 0.001(3) 0.004(3) 0.000(3)
C41 0.045(4) 0.038(3) 0.037(3) -0.004(2) -0.006(3) 0.004(3)
C42 0.071(5) 0.057(4) 0.024(3) -0.003(3) -0.007(3) 0.008(4)
C43 0.053(4) 0.051(4) 0.029(3) 0.011(3) 0.000(3) 0.001(3)
C44 0.042(3) 0.029(3) 0.032(3) 0.010(2) -0.002(3) 0.002(3)
C45 0.037(3) 0.028(3) 0.034(3) 0.009(2) 0.000(2) -0.004(2)
C46 0.055(4) 0.031(3) 0.058(4) -0.005(3) -0.003(3) 0.000(3)
C47 0.060(4) 0.036(3) 0.070(5) -0.011(3) 0.001(4) -0.007(3)
C48 0.056(4) 0.043(4) 0.040(3) 0.004(3) 0.000(3) -0.023(3)
C49 0.031(3) 0.039(3) 0.042(3) 0.009(3) -0.011(3) 0.002(3)
C50 0.037(4) 0.058(4) 0.056(4) -0.003(4) -0.009(3) 0.014(3)
C51 0.045(4) 0.056(4) 0.062(4) 0.015(4) -0.027(3) 0.002(3)
C52 0.033(3) 0.050(4) 0.066(5) 0.015(3) -0.008(3) -0.007(3)
C53 0.028(3) 0.055(4) 0.050(4) 0.021(3) 0.001(3) -0.002(3)
C54 0.044(4) 0.085(5) 0.046(4) 0.023(4) 0.014(3) 0.022(4)
C55 0.033(3) 0.057(4) 0.070(5) 0.019(3) -0.013(3) -0.005(3)
C56 0.038(4) 0.078(6) 0.114(8) 0.048(5) 0.009(5) -0.013(4)
B1 0.118(10) 0.054(5) 0.049(5) 0.003(4) -0.001(5) -0.015(6)
B2 0.066(6) 0.097(8) 0.055(5) -0.007(5) 0.002(5) -0.017(6)

loop_
_atom_type_symbol
_atom_type_description
_atom_type_scat_dispersion_real
_atom_type_scat_dispersion_imag
_atom_type_scat_source
C C 0.0033 0.0016 'International Tables Vol C Tables 4.2.6.8 and 6.1.1.4'
H H 0.0000 0.0000 'International Tables Vol C Tables 4.2.6.8 and 6.1.1.4'
B B 0.0013 0.0007 'International Tables Vol C Tables 4.2.6.8 and 6.1.1.4'
F F 0.0171 0.0103 'International Tables Vol C Tables 4.2.6.8 and 6.1.1.4'
P P 0.1023 0.0942 'International Tables Vol C Tables 4.2.6.8 and 6.1.1.4'
Rh Rh -1.1178 0.9187 'International Tables Vol C Tables 4.2.6.8 and 6.1.1.4'
H H1- 0.0002 0.0003 'International Tables Vol C Tables 4.2.6.8 and 6.1.1.4'

loop_
_geom_angle_atom_site_label_1
_geom_angle_atom_site_label_2
_geom_angle_atom_site_label_3
_geom_angle
_geom_angle_site_symmetry_1
_geom_angle_site_symmetry_3
_geom_angle_publ_flag
H5 Rh1 H2 90(3) . . ?
H5 Rh1 H4 170(3) . . ?
H2 Rh1 H4 99(3) . . ?
H5 Rh1 H1 106(3) . . ?
H2 Rh1 H1 78.1(14) . . ?
H4 Rh1 H1 79.0(14) . . ?
H5 Rh1 P4 69(3) . . ?
H2 Rh1 P4 90.0(9) . . ?
H4 Rh1 P4 107.5(10) . . ?
H1 Rh1 P4 167.3(6) . . ?
H5 Rh1 P3 84(3) . . ?
H2 Rh1 P3 173.0(15) . . ?
H4 Rh1 P3 87(2) . . ?
H1 Rh1 P3 106.4(11) . . ?
P4 Rh1 P3 85.06(5) . . ?
H5 Rh1 Rh3 147(3) . . ?
H2 Rh1 Rh3 87.6(14) . . ?
H4 Rh1 Rh3 37.5(9) . . ?
H1 Rh1 Rh3 41.5(11) . . ?
P4 Rh1 Rh3 143.54(4) . . ?
P3 Rh1 Rh3 99.37(4) . . ?
H5 Rh1 Rh2 101(3) . . ?
H2 Rh1 Rh2 36.9(9) . . ?
H4 Rh1 Rh2 88.0(15) . . ?
H1 Rh1 Rh2 41.2(11) . . ?
P4 Rh1 Rh2 126.87(4) . . ?
P3 Rh1 Rh2 147.49(4) . . ?
Rh3 Rh1 Rh2 59.804(13) . . ?
H6 Rh2 H3 88(3) . . ?
H6 Rh2 H2 176(3) . . ?
H3 Rh2 H2 90(3) . . ?
H6 Rh2 H1 98(3) . . ?
H3 Rh2 H1 78.5(15) . . ?
H2 Rh2 H1 78.1(14) . . ?
H6 Rh2 P6 77(3) . . ?
H3 Rh2 P6 91.2(10) . . ?
H2 Rh2 P6 106.6(10) . . ?
H1 Rh2 P6 168.8(7) . . ?
H6 Rh2 P5 90(3) . . ?
H3 Rh2 P5 176.1(15) . . ?
H2 Rh2 P5 92.3(18) . . ?
H1 Rh2 P5 104.8(12) . . ?
P6 Rh2 P5 85.35(5) . . ?
H6 Rh2 Rh3 89(3) . . ?
H3 Rh2 Rh3 37.5(9) . . ?
H2 Rh2 Rh3 87.5(14) . . ?
H1 Rh2 Rh3 41.5(11) . . ?
P6 Rh2 Rh3 127.68(4) . . ?
P5 Rh2 Rh3 145.48(4) . . ?
H6 Rh2 Rh1 139(3) . . ?
H3 Rh2 Rh1 81.9(17) . . ?
H2 Rh2 Rh1 37.0(9) . . ?
H1 Rh2 Rh1 41.2(11) . . ?
P6 Rh2 Rh1 142.22(4) . . ?
P5 Rh2 Rh1 101.92(4) . . ?
Rh3 Rh2 Rh1 59.733(13) . . ?
H7 Rh3 H4 81(3) . . ?
H7 Rh3 H3 172(3) . . ?
H4 Rh3 H3 91(3) . . ?
H7 Rh3 H1 103(3) . . ?
H4 Rh3 H1 79.2(14) . . ?
H3 Rh3 H1 78.6(15) . . ?
H7 Rh3 P2 75(3) . . ?
H4 Rh3 P2 91.7(9) . . ?
H3 Rh3 P2 101.2(9) . . ?
H1 Rh3 P2 170.9(11) . . ?
H7 Rh3 P1 87(3) . . ?
H4 Rh3 P1 168(2) . . ?
H3 Rh3 P1 101(2) . . ?
H1 Rh3 P1 103.2(13) . . ?
P2 Rh3 P1 85.78(5) . . ?
H7 Rh3 Rh1 94(3) . . ?
H4 Rh3 Rh1 37.6(9) . . ?
H3 Rh3 Rh1 82.5(17) . . ?
H1 Rh3 Rh1 41.7(11) . . ?
P2 Rh3 Rh1 129.27(4) . . ?
P1 Rh3 Rh1 143.92(4) . . ?
H7 Rh3 Rh2 145(3) . . ?
H4 Rh3 Rh2 88.6(15) . . ?
H3 Rh3 Rh2 37.4(9) . . ?
H1 Rh3 Rh2 41.7(11) . . ?
P2 Rh3 Rh2 138.61(4) . . ?
P1 Rh3 Rh2 100.72(4) . . ?
Rh1 Rh3 Rh2 60.463(12) . . ?
C1 P1 C9 104.6(3) . . ?
C1 P1 C4 94.5(3) . . ?
C9 P1 C4 106.8(3) . . ?
C1 P1 Rh3 120.0(2) . . ?
C9 P1 Rh3 117.7(2) . . ?
C4 P1 Rh3 110.42(19) . . ?
C8 P2 C5 95.1(3) . . ?
C8 P2 C13 105.4(3) . . ?
C5 P2 C13 109.1(3) . . ?
C8 P2 Rh3 117.7(2) . . ?
C5 P2 Rh3 112.11(19) . . ?
C13 P2 Rh3 115.41(19) . . ?
C21 P3 C24 95.4(3) . . ?
C21 P3 C29 106.1(3) . . ?
C24 P3 C29 106.2(3) . . ?
C21 P3 Rh1 117.9(2) . . ?
C24 P3 Rh1 111.11(19) . . ?
C29 P3 Rh1 117.43(19) . . ?
C28 P4 C33 106.3(3) . . ?
C28 P4 C25 95.3(3) . . ?
C33 P4 C25 109.0(3) . . ?
C28 P4 Rh1 115.8(2) . . ?
C33 P4 Rh1 116.0(2) . . ?
C25 P4 Rh1 112.46(19) . . ?
C41 P5 C49 106.5(3) . . ?
C41 P5 C44 94.1(3) . . ?
C49 P5 C44 106.2(3) . . ?
C41 P5 Rh2 120.4(2) . . ?
C49 P5 Rh2 116.0(2) . . ?
C44 P5 Rh2 110.89(19) . . ?
C48 P6 C45 95.0(3) . . ?
C48 P6 C53 104.4(3) . . ?
C45 P6 C53 110.2(3) . . ?
C48 P6 Rh2 116.6(2) . . ?
C45 P6 Rh2 110.66(19) . . ?
C53 P6 Rh2 117.5(2) . . ?
Rh3 H1 Rh1 97(2) . . ?
Rh3 H1 Rh2 97(2) . . ?
Rh1 H1 Rh2 98(2) . . ?
Rh2 H2 Rh1 106.1(19) . . ?
Rh2 H3 Rh3 105.1(18) . . ?
Rh3 H4 Rh1 104.9(18) . . ?
C2 C1 P1 107.6(5) . . ?
C2 C1 H1A 110.2 . . ?
P1 C1 H1A 110.2 . . ?
C2 C1 H1B 110.2 . . ?
P1 C1 H1B 110.2 . . ?
H1A C1 H1B 108.5 . . ?
C3 C2 C1 106.1(5) . . ?
C3 C2 H2A 110.5 . . ?
C1 C2 H2A 110.5 . . ?
C3 C2 H2B 110.5 . . ?
C1 C2 H2B 110.5 . . ?
H2A C2 H2B 108.7 . . ?
C2 C3 C4 111.8(6) . . ?
C2 C3 H3A 109.2 . . ?
C4 C3 H3A 109.2 . . ?
C2 C3 H3B 109.2 . . ?
C4 C3 H3B 109.2 . . ?
H3A C3 H3B 107.9 . . ?
C3 C4 C5 116.4(5) . . ?
C3 C4 P1 103.9(4) . . ?
C5 C4 P1 113.5(4) . . ?
C3 C4 H4A 107.5 . . ?
C5 C4 H4A 107.5 . . ?
P1 C4 H4A 107.5 . . ?
C4 C5 C6 115.1(5) . . ?
C4 C5 P2 114.4(4) . . ?
C6 C5 P2 103.5(4) . . ?
C4 C5 H5A 107.8 . . ?
C6 C5 H5A 107.8 . . ?
P2 C5 H5A 107.8 . . ?
C7 C6 C5 107.6(5) . . ?
C7 C6 H6A 110.2 . . ?
C5 C6 H6A 110.2 . . ?
C7 C6 H6B 110.2 . . ?
C5 C6 H6B 110.2 . . ?
H6A C6 H6B 108.5 . . ?
C6 C7 C8 104.7(5) . . ?
C6 C7 H7A 110.8 . . ?
C8 C7 H7A 110.8 . . ?
C6 C7 H7B 110.8 . . ?
C8 C7 H7B 110.8 . . ?
H7A C7 H7B 108.9 . . ?
C7 C8 P2 106.5(4) . . ?
C7 C8 H8A 110.4 . . ?
P2 C8 H8A 110.4 . . ?
C7 C8 H8B 110.4 . . ?
P2 C8 H8B 110.4 . . ?
H8A C8 H8B 108.6 . . ?
C10 C9 C12 109.6(5) . . ?
C10 C9 C11 110.8(5) . . ?
C12 C9 C11 108.0(5) . . ?
C10 C9 P1 109.1(4) . . ?
C12 C9 P1 112.4(5) . . ?
C11 C9 P1 107.0(4) . . ?
C9 C10 H10A 109.5 . . ?
C9 C10 H10B 109.5 . . ?
H10A C10 H10B 109.5 . . ?
C9 C10 H10C 109.5 . . ?
H10A C10 H10C 109.5 . . ?
H10B C10 H10C 109.5 . . ?
C9 C11 H11A 109.5 . . ?
C9 C11 H11B 109.5 . . ?
H11A C11 H11B 109.5 . . ?
C9 C11 H11C 109.5 . . ?
H11A C11 H11C 109.5 . . ?
H11B C11 H11C 109.5 . . ?
C9 C12 H12A 109.5 . . ?
C9 C12 H12B 109.5 . . ?
H12A C12 H12B 109.5 . . ?
C9 C12 H12C 109.5 . . ?
H12A C12 H12C 109.5 . . ?
H12B C12 H12C 109.5 . . ?
C16 C13 C14 109.6(5) . . ?
C16 C13 C15 110.3(5) . . ?
C14 C13 C15 109.9(5) . . ?
C16 C13 P2 107.3(4) . . ?
C14 C13 P2 109.5(4) . . ?
C15 C13 P2 110.2(4) . . ?
C13 C14 H14A 109.5 . . ?
C13 C14 H14B 109.5 . . ?
H14A C14 H14B 109.5 . . ?
C13 C14 H14C 109.5 . . ?
H14A C14 H14C 109.5 . . ?
H14B C14 H14C 109.5 . . ?
C13 C15 H15A 109.5 . . ?
C13 C15 H15B 109.5 . . ?
H15A C15 H15B 109.5 . . ?
C13 C15 H15C 109.5 . . ?
H15A C15 H15C 109.5 . . ?
H15B C15 H15C 109.5 . . ?
C13 C16 H16A 109.5 . . ?
C13 C16 H16B 109.5 . . ?
H16A C16 H16B 109.5 . . ?
C13 C16 H16C 109.5 . . ?
H16A C16 H16C 109.5 . . ?
H16B C16 H16C 109.5 . . ?
C22 C21 P3 105.7(4) . . ?
C22 C21 H21A 110.6 . . ?
P3 C21 H21A 110.6 . . ?
C22 C21 H21B 110.6 . . ?
P3 C21 H21B 110.6 . . ?
H21A C21 H21B 108.7 . . ?
C23 C22 C21 108.0(5) . . ?
C23 C22 H22A 110.1 . . ?
C21 C22 H22A 110.1 . . ?
C23 C22 H22B 110.1 . . ?
C21 C22 H22B 110.1 . . ?
H22A C22 H22B 108.4 . . ?
C22 C23 C24 109.8(5) . . ?
C22 C23 H23A 109.7 . . ?
C24 C23 H23A 109.7 . . ?
C22 C23 H23B 109.7 . . ?
C24 C23 H23B 109.7 . . ?
H23A C23 H23B 108.2 . . ?
C25 C24 C23 114.6(5) . . ?
C25 C24 P3 114.3(4) . . ?
C23 C24 P3 105.3(4) . . ?
C25 C24 H24A 107.4 . . ?
C23 C24 H24A 107.4 . . ?
P3 C24 H24A 107.4 . . ?
C24 C25 C26 116.8(5) . . ?
C24 C25 P4 113.5(4) . . ?
C26 C25 P4 102.9(4) . . ?
C24 C25 H25A 107.7 . . ?
C26 C25 H25A 107.7 . . ?
P4 C25 H25A 107.7 . . ?
C27 C26 C25 108.8(6) . . ?
C27 C26 H26A 109.9 . . ?
C25 C26 H26A 109.9 . . ?
C27 C26 H26B 109.9 . . ?
C25 C26 H26B 109.9 . . ?
H26A C26 H26B 108.3 . . ?
C26 C27 C28 106.0(5) . . ?
C26 C27 H27A 110.5 . . ?
C28 C27 H27A 110.5 . . ?
C26 C27 H27B 110.5 . . ?
C28 C27 H27B 110.5 . . ?
H27A C27 H27B 108.7 . . ?
C27 C28 P4 105.1(4) . . ?
C27 C28 H28A 110.7 . . ?
P4 C28 H28A 110.7 . . ?
C27 C28 H28B 110.7 . . ?
P4 C28 H28B 110.7 . . ?
H28A C28 H28B 108.8 . . ?
C30 C29 C31 109.7(6) . . ?
C30 C29 C32 109.0(6) . . ?
C31 C29 C32 108.9(6) . . ?
C30 C29 P3 109.6(4) . . ?
C31 C29 P3 107.9(4) . . ?
C32 C29 P3 111.7(5) . . ?
C29 C30 H30A 109.5 . . ?
C29 C30 H30B 109.5 . . ?
H30A C30 H30B 109.5 . . ?
C29 C30 H30C 109.5 . . ?
H30A C30 H30C 109.5 . . ?
H30B C30 H30C 109.5 . . ?
C29 C31 H31A 109.5 . . ?
C29 C31 H31B 109.5 . . ?
H31A C31 H31B 109.5 . . ?
C29 C31 H31C 109.5 . . ?
H31A C31 H31C 109.5 . . ?
H31B C31 H31C 109.5 . . ?
C29 C32 H32A 109.5 . . ?
C29 C32 H32B 109.5 . . ?
H32A C32 H32B 109.5 . . ?
C29 C32 H32C 109.5 . . ?
H32A C32 H32C 109.5 . . ?
H32B C32 H32C 109.5 . . ?
C36 C33 C34 109.0(6) . . ?
C36 C33 C35 107.2(6) . . ?
C34 C33 C35 110.3(6) . . ?
C36 C33 P4 109.3(4) . . ?
C34 C33 P4 109.0(5) . . ?
C35 C33 P4 111.9(5) . . ?
C33 C34 H34A 109.5 . . ?
C33 C34 H34B 109.5 . . ?
H34A C34 H34B 109.5 . . ?
C33 C34 H34C 109.5 . . ?
H34A C34 H34C 109.5 . . ?
H34B C34 H34C 109.5 . . ?
C33 C35 H35A 109.5 . . ?
C33 C35 H35B 109.5 . . ?
H35A C35 H35B 109.5 . . ?
C33 C35 H35C 109.5 . . ?
H35A C35 H35C 109.5 . . ?
H35B C35 H35C 109.5 . . ?
C33 C36 H36A 109.5 . . ?
C33 C36 H36B 109.5 . . ?
H36A C36 H36B 109.5 . . ?
C33 C36 H36C 109.5 . . ?
H36A C36 H36C 109.5 . . ?
H36B C36 H36C 109.5 . . ?
C42 C41 P5 106.0(4) . . ?
C42 C41 H41A 110.5 . . ?
P5 C41 H41A 110.5 . . ?
C42 C41 H41B 110.5 . . ?
P5 C41 H41B 110.5 . . ?
H41A C41 H41B 108.7 . . ?
C43 C42 C41 107.5(5) . . ?
C43 C42 H42A 110.2 . . ?
C41 C42 H42A 110.2 . . ?
C43 C42 H42B 110.2 . . ?
C41 C42 H42B 110.2 . . ?
H42A C42 H42B 108.5 . . ?
C42 C43 C44 110.0(5) . . ?
C42 C43 H43A 109.7 . . ?
C44 C43 H43A 109.7 . . ?
C42 C43 H43B 109.7 . . ?
C44 C43 H43B 109.7 . . ?
H43A C43 H43B 108.2 . . ?
C43 C44 C45 114.6(5) . . ?
C43 C44 P5 105.9(4) . . ?
C45 C44 P5 112.4(4) . . ?
C43 C44 H44A 107.9 . . ?
C45 C44 H44A 107.9 . . ?
P5 C44 H44A 107.9 . . ?
C46 C45 C44 115.8(5) . . ?
C46 C45 P6 103.3(4) . . ?
C44 C45 P6 113.6(4) . . ?
C46 C45 H45A 107.9 . . ?
C44 C45 H45A 107.9 . . ?
P6 C45 H45A 107.9 . . ?
C45 C46 C47 106.9(6) . . ?
C45 C46 H46A 110.4 . . ?
C47 C46 H46A 110.4 . . ?
C45 C46 H46B 110.4 . . ?
C47 C46 H46B 110.4 . . ?
H46A C46 H46B 108.6 . . ?
C46 C47 C48 108.4(5) . . ?
C46 C47 H47A 110.0 . . ?
C48 C47 H47A 110.0 . . ?
C46 C47 H47B 110.0 . . ?
C48 C47 H47B 110.0 . . ?
H47A C47 H47B 108.4 . . ?
C47 C48 P6 105.6(5) . . ?
C47 C48 H48A 110.6 . . ?
P6 C48 H48A 110.6 . . ?
C47 C48 H48B 110.6 . . ?
P6 C48 H48B 110.6 . . ?
H48A C48 H48B 108.8 . . ?
C52 C49 C51 108.8(5) . . ?
C52 C49 C50 109.7(6) . . ?
C51 C49 C50 108.7(5) . . ?
C52 C49 P5 108.2(4) . . ?
C51 C49 P5 112.9(5) . . ?
C50 C49 P5 108.5(4) . . ?
C49 C50 H50A 109.5 . . ?
C49 C50 H50B 109.5 . . ?
H50A C50 H50B 109.5 . . ?
C49 C50 H50C 109.5 . . ?
H50A C50 H50C 109.5 . . ?
H50B C50 H50C 109.5 . . ?
C49 C51 H51A 109.5 . . ?
C49 C51 H51B 109.5 . . ?
H51A C51 H51B 109.5 . . ?
C49 C51 H51C 109.5 . . ?
H51A C51 H51C 109.5 . . ?
H51B C51 H51C 109.5 . . ?
C49 C52 H52A 109.5 . . ?
C49 C52 H52B 109.5 . . ?
H52A C52 H52B 109.5 . . ?
C49 C52 H52C 109.5 . . ?
H52A C52 H52C 109.5 . . ?
H52B C52 H52C 109.5 . . ?
C56 C53 C55 111.4(6) . . ?
C56 C53 C54 110.0(6) . . ?
C55 C53 C54 108.9(6) . . ?
C56 C53 P6 109.9(5) . . ?
C55 C53 P6 106.8(5) . . ?
C54 C53 P6 109.8(5) . . ?
C53 C54 H54A 109.5 . . ?
C53 C54 H54B 109.5 . . ?
H54A C54 H54B 109.5 . . ?
C53 C54 H54C 109.5 . . ?
H54A C54 H54C 109.5 . . ?
H54B C54 H54C 109.5 . . ?
C53 C55 H55A 109.5 . . ?
C53 C55 H55B 109.5 . . ?
H55A C55 H55B 109.5 . . ?
C53 C55 H55C 109.5 . . ?
H55A C55 H55C 109.5 . . ?
H55B C55 H55C 109.5 . . ?
C53 C56 H56A 109.5 . . ?
C53 C56 H56B 109.5 . . ?
H56A C56 H56B 109.5 . . ?
C53 C56 H56C 109.5 . . ?
H56A C56 H56C 109.5 . . ?
H56B C56 H56C 109.5 . . ?
F2 B1 F1' 130.4(6) . . ?
F2 B1 F4' 103.5(7) . . ?
F1' B1 F4' 111.4(4) . . ?
F2 B1 F3 111.6(4) . . ?
F1' B1 F3 110.3(6) . . ?
F4' B1 F3 76.2(7) . . ?
F2 B1 F1 110.4(4) . . ?
F1' B1 F1 28.6(6) . . ?
F4' B1 F1 139.9(7) . . ?
F3 B1 F1 109.0(4) . . ?
F2 B1 F2' 22.0(6) . . ?
F1' B1 F2' 109.9(4) . . ?
F4' B1 F2' 110.0(4) . . ?
F3 B1 F2' 133.1(6) . . ?
F1 B1 F2' 95.2(6) . . ?
F2 B1 F3' 91.4(7) . . ?
F1' B1 F3' 108.2(4) . . ?
F4' B1 F3' 109.3(4) . . ?
F3 B1 F3' 35.4(7) . . ?
F1 B1 F3' 90.8(7) . . ?
F2' B1 F3' 108.0(4) . . ?
F2 B1 F4 109.7(4) . . ?
F1' B1 F4 80.4(7) . . ?
F4' B1 F4 38.9(8) . . ?
F3 B1 F4 108.7(4) . . ?
F1 B1 F4 107.4(4) . . ?
F2' B1 F4 100.9(7) . . ?
F3' B1 F4 144.1(7) . . ?
F6 B2 F8' 139.0(7) . . ?
F6 B2 F5' 104.5(8) . . ?
F8' B2 F5' 112.3(4) . . ?
F6 B2 F8 110.5(4) . . ?
F8' B2 F8 45.5(8) . . ?
F5' B2 F8 140.7(8) . . ?
F6 B2 F5 111.6(4) . . ?
F8' B2 F5 108.4(8) . . ?
F5' B2 F5 38.6(7) . . ?
F8 B2 F5 109.3(4) . . ?
F6 B2 F7' 38.1(6) . . ?
F8' B2 F7' 109.8(4) . . ?
F5' B2 F7' 109.1(4) . . ?
F8 B2 F7' 109.4(9) . . ?
F5 B2 F7' 138.1(8) . . ?
F6 B2 F6' 73.8(6) . . ?
F8' B2 F6' 108.8(4) . . ?
F5' B2 F6' 109.4(4) . . ?
F8 B2 F6' 65.7(8) . . ?
F5 B2 F6' 75.2(7) . . ?
F7' B2 F6' 107.4(4) . . ?
F6 B2 F7 108.8(4) . . ?
F8' B2 F7 65.7(8) . . ?
F5' B2 F7 75.4(7) . . ?
F8 B2 F7 108.4(4) . . ?
F5 B2 F7 108.2(4) . . ?
F7' B2 F7 73.6(6) . . ?
F6' B2 F7 174.1(8) . . ?
C84 C85 C86 120.0 . . ?
C83 C84 C85 120.0 . . ?
C84 C83 C82 120.0 . . ?
C83 C82 C81 120.0 . . ?
C87 C81 C86 128.5(11) . . ?
C87 C81 C82 111.4(11) . . ?
C86 C81 C82 120.0 . . ?
C81 C86 C85 120.0 . . ?

loop_
_geom_bond_atom_site_label_1
_geom_bond_atom_site_label_2
_geom_bond_distance
_geom_bond_site_symmetry_2
_geom_bond_publ_flag
Rh1 H5 1.41(4) . ?
Rh1 H2 1.75(2) . ?
Rh1 H4 1.75(2) . ?
Rh1 H1 1.86(3) . ?
Rh1 P4 2.2331(14) . ?
Rh1 P3 2.3095(14) . ?
Rh1 Rh3 2.7788(5) . ?
Rh1 Rh2 2.7993(5) . ?
Rh2 H6 1.41(4) . ?
Rh2 H3 1.75(2) . ?
Rh2 H2 1.75(2) . ?
Rh2 H1 1.86(3) . ?
Rh2 P6 2.2302(14) . ?
Rh2 P5 2.3008(13) . ?
Rh2 Rh3 2.7808(5) . ?
Rh3 H7 1.41(4) . ?
Rh3 H4 1.75(2) . ?
Rh3 H3 1.75(2) . ?
Rh3 H1 1.86(3) . ?
Rh3 P2 2.2322(12) . ?
Rh3 P1 2.3101(14) . ?
P1 C1 1.830(6) . ?
P1 C9 1.865(6) . ?
P1 C4 1.872(5) . ?
P2 C8 1.836(6) . ?
P2 C5 1.853(5) . ?
P2 C13 1.887(6) . ?
P3 C21 1.834(6) . ?
P3 C24 1.852(6) . ?
P3 C29 1.869(6) . ?
P4 C28 1.837(6) . ?
P4 C33 1.856(7) . ?
P4 C25 1.862(6) . ?
P5 C41 1.840(6) . ?
P5 C49 1.869(6) . ?
P5 C44 1.875(5) . ?
P6 C48 1.833(7) . ?
P6 C45 1.854(6) . ?
P6 C53 1.870(7) . ?
C1 C2 1.523(9) . ?
C1 H1A 0.9700 . ?
C1 H1B 0.9700 . ?
C2 C3 1.507(10) . ?
C2 H2A 0.9700 . ?
C2 H2B 0.9700 . ?
C3 C4 1.515(9) . ?
C3 H3A 0.9700 . ?
C3 H3B 0.9700 . ?
C4 C5 1.516(8) . ?
C4 H4A 0.9800 . ?
C5 C6 1.541(8) . ?
C5 H5A 0.9800 . ?
C6 C7 1.540(9) . ?
C6 H6A 0.9700 . ?
C6 H6B 0.9700 . ?
C7 C8 1.552(8) . ?
C7 H7A 0.9700 . ?
C7 H7B 0.9700 . ?
C8 H8A 0.9700 . ?
C8 H8B 0.9700 . ?
C9 C10 1.532(10) . ?
C9 C12 1.532(8) . ?
C9 C11 1.542(8) . ?
C10 H10A 0.9600 . ?
C10 H10B 0.9600 . ?
C10 H10C 0.9600 . ?
C11 H11A 0.9600 . ?
C11 H11B 0.9600 . ?
C11 H11C 0.9600 . ?
C12 H12A 0.9600 . ?
C12 H12B 0.9600 . ?
C12 H12C 0.9600 . ?
C13 C16 1.528(9) . ?
C13 C14 1.531(10) . ?
C13 C15 1.534(8) . ?
C14 H14A 0.9600 . ?
C14 H14B 0.9600 . ?
C14 H14C 0.9600 . ?
C15 H15A 0.9600 . ?
C15 H15B 0.9600 . ?
C15 H15C 0.9600 . ?
C16 H16A 0.9600 . ?
C16 H16B 0.9600 . ?
C16 H16C 0.9600 . ?
C21 C22 1.541(8) . ?
C21 H21A 0.9700 . ?
C21 H21B 0.9700 . ?
C22 C23 1.504(10) . ?
C22 H22A 0.9700 . ?
C22 H22B 0.9700 . ?
C23 C24 1.547(8) . ?
C23 H23A 0.9700 . ?
C23 H23B 0.9700 . ?
C24 C25 1.513(8) . ?
C24 H24A 0.9800 . ?
C25 C26 1.523(8) . ?
C25 H25A 0.9800 . ?
C26 C27 1.509(10) . ?
C26 H26A 0.9700 . ?
C26 H26B 0.9700 . ?
C27 C28 1.538(9) . ?
C27 H27A 0.9700 . ?
C27 H27B 0.9700 . ?
C28 H28A 0.9700 . ?
C28 H28B 0.9700 . ?
C29 C30 1.528(9) . ?
C29 C31 1.532(9) . ?
C29 C32 1.542(8) . ?
C30 H30A 0.9600 . ?
C30 H30B 0.9600 . ?
C30 H30C 0.9600 . ?
C31 H31A 0.9600 . ?
C31 H31B 0.9600 . ?
C31 H31C 0.9600 . ?
C32 H32A 0.9600 . ?
C32 H32B 0.9600 . ?
C32 H32C 0.9600 . ?
C33 C36 1.521(9) . ?
C33 C34 1.543(10) . ?
C33 C35 1.555(9) . ?
C34 H34A 0.9600 . ?
C34 H34B 0.9600 . ?
C34 H34C 0.9600 . ?
C35 H35A 0.9600 . ?
C35 H35B 0.9600 . ?
C35 H35C 0.9600 . ?
C36 H36A 0.9600 . ?
C36 H36B 0.9600 . ?
C36 H36C 0.9600 . ?
C41 C42 1.527(9) . ?
C41 H41A 0.9700 . ?
C41 H41B 0.9700 . ?
C42 C43 1.517(10) . ?
C42 H42A 0.9700 . ?
C42 H42B 0.9700 . ?
C43 C44 1.524(8) . ?
C43 H43A 0.9700 . ?
C43 H43B 0.9700 . ?
C44 C45 1.543(8) . ?
C44 H44A 0.9800 . ?
C45 C46 1.505(8) . ?
C45 H45A 0.9800 . ?
C46 C47 1.528(10) . ?
C46 H46A 0.9700 . ?
C46 H46B 0.9700 . ?
C47 C48 1.542(10) . ?
C47 H47A 0.9700 . ?
C47 H47B 0.9700 . ?
C48 H48A 0.9700 . ?
C48 H48B 0.9700 . ?
C49 C52 1.505(9) . ?
C49 C51 1.528(9) . ?
C49 C50 1.547(9) . ?
C50 H50A 0.9600 . ?
C50 H50B 0.9600 . ?
C50 H50C 0.9600 . ?
C51 H51A 0.9600 . ?
C51 H51B 0.9600 . ?
C51 H51C 0.9600 . ?
C52 H52A 0.9600 . ?
C52 H52B 0.9600 . ?
C52 H52C 0.9600 . ?
C53 C56 1.507(9) . ?
C53 C55 1.522(9) . ?
C53 C54 1.531(11) . ?
C54 H54A 0.9600 . ?
C54 H54B 0.9600 . ?
C54 H54C 0.9600 . ?
C55 H55A 0.9600 . ?
C55 H55B 0.9600 . ?
C55 H55C 0.9600 . ?
C56 H56A 0.9600 . ?
C56 H56B 0.9600 . ?
C56 H56C 0.9600 . ?
B1 F2 1.354(3) . ?
B1 F1' 1.356(3) . ?
B1 F4' 1.356(3) . ?
B1 F3 1.362(3) . ?
B1 F1 1.366(3) . ?
B1 F2' 1.371(3) . ?
B1 F3' 1.378(3) . ?
B1 F4 1.379(3) . ?
B2 F6 1.353(3) . ?
B2 F8' 1.355(3) . ?
B2 F5' 1.359(3) . ?
B2 F8 1.365(3) . ?
B2 F5 1.365(3) . ?
B2 F7' 1.369(3) . ?
B2 F6' 1.374(3) . ?
B2 F7 1.376(3) . ?
C85 C84 1.3900 . ?
C85 C86 1.3900 . ?
C84 C83 1.3900 . ?
C83 C82 1.3900 . ?
C82 C81 1.3900 . ?
C81 C87 1.279(13) . ?
C81 C86 1.3900 . ?

loop_
_geom_torsion_atom_site_label_1
_geom_torsion_atom_site_label_2
_geom_torsion_atom_site_label_3
_geom_torsion_atom_site_label_4
_geom_torsion
_geom_torsion_site_symmetry_1
_geom_torsion_site_symmetry_2
_geom_torsion_site_symmetry_3
_geom_torsion_site_symmetry_4
_geom_torsion_publ_flag
H5 Rh1 Rh2 H6 106(5) . . . . ?
H2 Rh1 Rh2 H6 -179(5) . . . . ?
H4 Rh1 Rh2 H6 -71(4) . . . . ?
H1 Rh1 Rh2 H6 5(4) . . . . ?
P4 Rh1 Rh2 H6 179(4) . . . . ?
P3 Rh1 Rh2 H6 11(4) . . . . ?
Rh3 Rh1 Rh2 H6 -45(4) . . . . ?
H5 Rh1 Rh2 H3 -176(3) . . . . ?
H2 Rh1 Rh2 H3 -102(4) . . . . ?
H4 Rh1 Rh2 H3 6(2) . . . . ?
H1 Rh1 Rh2 H3 82(2) . . . . ?
P4 Rh1 Rh2 H3 -104.3(16) . . . . ?
P3 Rh1 Rh2 H3 88.1(16) . . . . ?
Rh3 Rh1 Rh2 H3 32.3(16) . . . . ?
H5 Rh1 Rh2 H2 -75(4) . . . . ?
H4 Rh1 Rh2 H2 108(4) . . . . ?
H1 Rh1 Rh2 H2 -177(4) . . . . ?
P4 Rh1 Rh2 H2 -3(3) . . . . ?
P3 Rh1 Rh2 H2 -170(3) . . . . ?
Rh3 Rh1 Rh2 H2 134(3) . . . . ?
H5 Rh1 Rh2 H1 102(3) . . . . ?
H2 Rh1 Rh2 H1 177(4) . . . . ?
H4 Rh1 Rh2 H1 -76(3) . . . . ?
P4 Rh1 Rh2 H1 173.9(18) . . . . ?
P3 Rh1 Rh2 H1 6.3(18) . . . . ?
Rh3 Rh1 Rh2 H1 -49.5(18) . . . . ?
H5 Rh1 Rh2 P6 -95(3) . . . . ?
H2 Rh1 Rh2 P6 -20(3) . . . . ?
H4 Rh1 Rh2 P6 87.6(18) . . . . ?
H1 Rh1 Rh2 P6 163.2(18) . . . . ?
P4 Rh1 Rh2 P6 -22.90(8) . . . . ?
P3 Rh1 Rh2 P6 169.48(9) . . . . ?
Rh3 Rh1 Rh2 P6 113.72(7) . . . . ?
H5 Rh1 Rh2 P5 3(3) . . . . ?
H2 Rh1 Rh2 P5 78(3) . . . . ?
H4 Rh1 Rh2 P5 -174.5(18) . . . . ?
H1 Rh1 Rh2 P5 -98.9(18) . . . . ?
P4 Rh1 Rh2 P5 74.97(6) . . . . ?
P3 Rh1 Rh2 P5 -92.65(8) . . . . ?
Rh3 Rh1 Rh2 P5 -148.41(4) . . . . ?
H5 Rh1 Rh2 Rh3 151(3) . . . . ?
H2 Rh1 Rh2 Rh3 -134(3) . . . . ?
H4 Rh1 Rh2 Rh3 -26.1(18) . . . . ?
H1 Rh1 Rh2 Rh3 49.5(18) . . . . ?
P4 Rh1 Rh2 Rh3 -136.61(5) . . . . ?
P3 Rh1 Rh2 Rh3 55.77(7) . . . . ?
H5 Rh1 Rh3 H7 95(5) . . . . ?
H2 Rh1 Rh3 H7 -179(3) . . . . ?
H4 Rh1 Rh3 H7 -71(4) . . . . ?
H1 Rh1 Rh3 H7 106(3) . . . . ?
P4 Rh1 Rh3 H7 -92(3) . . . . ?
P3 Rh1 Rh3 H7 2(3) . . . . ?
Rh2 Rh1 Rh3 H7 155(3) . . . . ?
H5 Rh1 Rh3 H4 166(6) . . . . ?
H2 Rh1 Rh3 H4 -108(4) . . . . ?
H1 Rh1 Rh3 H4 177(4) . . . . ?
P4 Rh1 Rh3 H4 -21(3) . . . . ?
P3 Rh1 Rh3 H4 73(3) . . . . ?
Rh2 Rh1 Rh3 H4 -134(3) . . . . ?
H5 Rh1 Rh3 H3 -93(5) . . . . ?
H2 Rh1 Rh3 H3 -7(2) . . . . ?
H4 Rh1 Rh3 H3 102(4) . . . . ?
H1 Rh1 Rh3 H3 -81(2) . . . . ?
P4 Rh1 Rh3 H3 80.1(16) . . . . ?
P3 Rh1 Rh3 H3 174.5(16) . . . . ?
Rh2 Rh1 Rh3 H3 -32.2(16) . . . . ?
H5 Rh1 Rh3 H1 -11(5) . . . . ?
H2 Rh1 Rh3 H1 75(2) . . . . ?
H4 Rh1 Rh3 H1 -177(4) . . . . ?
P4 Rh1 Rh3 H1 161.4(19) . . . . ?
P3 Rh1 Rh3 H1 -104.2(19) . . . . ?
Rh2 Rh1 Rh3 H1 49.1(19) . . . . ?
H5 Rh1 Rh3 P2 169(5) . . . . ?
H2 Rh1 Rh3 P2 -104.9(16) . . . . ?
H4 Rh1 Rh3 P2 3(3) . . . . ?
H1 Rh1 Rh3 P2 -179.7(19) . . . . ?
P4 Rh1 Rh3 P2 -18.21(9) . . . . ?
P3 Rh1 Rh3 P2 76.18(6) . . . . ?
Rh2 Rh1 Rh3 P2 -130.59(5) . . . . ?
H5 Rh1 Rh3 P1 5(5) . . . . ?
H2 Rh1 Rh3 P1 91.2(16) . . . . ?
H4 Rh1 Rh3 P1 -161(3) . . . . ?
H1 Rh1 Rh3 P1 16.4(19) . . . . ?
P4 Rh1 Rh3 P1 177.88(9) . . . . ?
P3 Rh1 Rh3 P1 -87.74(7) . . . . ?
Rh2 Rh1 Rh3 P1 65.50(6) . . . . ?
H5 Rh1 Rh3 Rh2 -61(5) . . . . ?
H2 Rh1 Rh3 Rh2 25.7(16) . . . . ?
H4 Rh1 Rh3 Rh2 134(3) . . . . ?
H1 Rh1 Rh3 Rh2 -49.1(19) . . . . ?
P4 Rh1 Rh3 Rh2 112.37(7) . . . . ?
P3 Rh1 Rh3 Rh2 -153.24(4) . . . . ?
H6 Rh2 Rh3 H7 106(5) . . . . ?
H3 Rh2 Rh3 H7 -166(6) . . . . ?
H2 Rh2 Rh3 H7 -72(5) . . . . ?
H1 Rh2 Rh3 H7 2(5) . . . . ?
P6 Rh2 Rh3 H7 178(5) . . . . ?
P5 Rh2 Rh3 H7 18(5) . . . . ?
Rh1 Rh2 Rh3 H7 -47(5) . . . . ?
H6 Rh2 Rh3 H4 179(3) . . . . ?
H3 Rh2 Rh3 H4 -93(4) . . . . ?
H2 Rh2 Rh3 H4 0(2) . . . . ?
H1 Rh2 Rh3 H4 75(3) . . . . ?
P6 Rh2 Rh3 H4 -108.7(18) . . . . ?
P5 Rh2 Rh3 H4 90.9(18) . . . . ?
Rh1 Rh2 Rh3 H4 26.1(18) . . . . ?
H6 Rh2 Rh3 H3 -88(4) . . . . ?
H2 Rh2 Rh3 H3 94(4) . . . . ?
H1 Rh2 Rh3 H3 169(4) . . . . ?
P6 Rh2 Rh3 H3 -15(4) . . . . ?
P5 Rh2 Rh3 H3 -176(4) . . . . ?
Rh1 Rh2 Rh3 H3 120(4) . . . . ?
H6 Rh2 Rh3 H1 103(3) . . . . ?
H3 Rh2 Rh3 H1 -169(4) . . . . ?
H2 Rh2 Rh3 H1 -75(2) . . . . ?
P6 Rh2 Rh3 H1 176.0(19) . . . . ?
P5 Rh2 Rh3 H1 15.7(19) . . . . ?
Rh1 Rh2 Rh3 H1 -49.1(19) . . . . ?
H6 Rh2 Rh3 P2 -90(3) . . . . ?
H3 Rh2 Rh3 P2 -2(4) . . . . ?
H2 Rh2 Rh3 P2 91.5(16) . . . . ?
H1 Rh2 Rh3 P2 166.3(19) . . . . ?
P6 Rh2 Rh3 P2 -17.65(8) . . . . ?
P5 Rh2 Rh3 P2 -178.04(9) . . . . ?
Rh1 Rh2 Rh3 P2 117.21(6) . . . . ?
H6 Rh2 Rh3 P1 5(3) . . . . ?
H3 Rh2 Rh3 P1 94(4) . . . . ?
H2 Rh2 Rh3 P1 -172.7(16) . . . . ?
H1 Rh2 Rh3 P1 -97.9(19) . . . . ?
P6 Rh2 Rh3 P1 78.18(7) . . . . ?
P5 Rh2 Rh3 P1 -82.21(8) . . . . ?
Rh1 Rh2 Rh3 P1 -146.95(4) . . . . ?
H6 Rh2 Rh3 Rh1 152(3) . . . . ?
H3 Rh2 Rh3 Rh1 -120(4) . . . . ?
H2 Rh2 Rh3 Rh1 -25.7(16) . . . . ?
H1 Rh2 Rh3 Rh1 49.1(19) . . . . ?
P6 Rh2 Rh3 Rh1 -134.87(6) . . . . ?
P5 Rh2 Rh3 Rh1 64.74(7) . . . . ?
H7 Rh3 P1 C1 -176(3) . . . . ?
H4 Rh3 P1 C1 -173(5) . . . . ?
H3 Rh3 P1 C1 8.1(10) . . . . ?
H1 Rh3 P1 C1 -72.6(11) . . . . ?
P2 Rh3 P1 C1 108.7(3) . . . . ?
Rh1 Rh3 P1 C1 -83.7(3) . . . . ?
Rh2 Rh3 P1 C1 -30.0(3) . . . . ?
H7 Rh3 P1 C9 -47(3) . . . . ?
H4 Rh3 P1 C9 -44(5) . . . . ?
H3 Rh3 P1 C9 137.1(10) . . . . ?
H1 Rh3 P1 C9 56.5(11) . . . . ?
P2 Rh3 P1 C9 -122.2(2) . . . . ?
Rh1 Rh3 P1 C9 45.3(2) . . . . ?
Rh2 Rh3 P1 C9 99.0(2) . . . . ?
H7 Rh3 P1 C4 76(3) . . . . ?
H4 Rh3 P1 C4 79(5) . . . . ?
H3 Rh3 P1 C4 -100.0(10) . . . . ?
H1 Rh3 P1 C4 179.4(11) . . . . ?
P2 Rh3 P1 C4 0.6(2) . . . . ?
Rh1 Rh3 P1 C4 168.2(2) . . . . ?
Rh2 Rh3 P1 C4 -138.1(2) . . . . ?
H7 Rh3 P2 C8 30(3) . . . . ?
H4 Rh3 P2 C8 -50(2) . . . . ?
H3 Rh3 P2 C8 -142(2) . . . . ?
H1 Rh3 P2 C8 -54(8) . . . . ?
P1 Rh3 P2 C8 118.1(2) . . . . ?
Rh1 Rh3 P2 C8 -52.4(2) . . . . ?
Rh2 Rh3 P2 C8 -140.4(2) . . . . ?
H7 Rh3 P2 C5 -79(3) . . . . ?
H4 Rh3 P2 C5 -159(2) . . . . ?
H3 Rh3 P2 C5 109(2) . . . . ?
H1 Rh3 P2 C5 -163(8) . . . . ?
P1 Rh3 P2 C5 9.4(2) . . . . ?
Rh1 Rh3 P2 C5 -161.17(19) . . . . ?
Rh2 Rh3 P2 C5 110.9(2) . . . . ?
H7 Rh3 P2 C13 156(3) . . . . ?
H4 Rh3 P2 C13 75(2) . . . . ?
H3 Rh3 P2 C13 -16(2) . . . . ?
H1 Rh3 P2 C13 72(8) . . . . ?
P1 Rh3 P2 C13 -116.4(2) . . . . ?
Rh1 Rh3 P2 C13 73.0(2) . . . . ?
Rh2 Rh3 P2 C13 -14.9(2) . . . . ?
H5 Rh1 P3 C21 176(3) . . . . ?
H2 Rh1 P3 C21 152(12) . . . . ?
H4 Rh1 P3 C21 -0.8(12) . . . . ?
H1 Rh1 P3 C21 -78.5(12) . . . . ?
P4 Rh1 P3 C21 107.1(3) . . . . ?
Rh3 Rh1 P3 C21 -36.4(3) . . . . ?
Rh2 Rh1 P3 C21 -82.8(3) . . . . ?
H5 Rh1 P3 C24 68(3) . . . . ?
H2 Rh1 P3 C24 44(12) . . . . ?
H4 Rh1 P3 C24 -109.4(11) . . . . ?
H1 Rh1 P3 C24 172.9(12) . . . . ?
P4 Rh1 P3 C24 -1.5(2) . . . . ?
Rh3 Rh1 P3 C24 -145.0(2) . . . . ?
Rh2 Rh1 P3 C24 168.6(2) . . . . ?
H5 Rh1 P3 C29 -55(3) . . . . ?
H2 Rh1 P3 C29 -79(12) . . . . ?
H4 Rh1 P3 C29 128.1(11) . . . . ?
H1 Rh1 P3 C29 50.3(12) . . . . ?
P4 Rh1 P3 C29 -124.1(2) . . . . ?
Rh3 Rh1 P3 C29 92.4(2) . . . . ?
Rh2 Rh1 P3 C29 46.0(2) . . . . ?
H5 Rh1 P4 C28 34(3) . . . . ?
H2 Rh1 P4 C28 -55.9(19) . . . . ?
H4 Rh1 P4 C28 -155(2) . . . . ?
H1 Rh1 P4 C28 -36(7) . . . . ?
P3 Rh1 P4 C28 119.2(3) . . . . ?
Rh3 Rh1 P4 C28 -141.7(3) . . . . ?
Rh2 Rh1 P4 C28 -54.2(3) . . . . ?
H5 Rh1 P4 C33 160(3) . . . . ?
H2 Rh1 P4 C33 69.7(19) . . . . ?
H4 Rh1 P4 C33 -30(2) . . . . ?
H1 Rh1 P4 C33 90(7) . . . . ?
P3 Rh1 P4 C33 -115.3(2) . . . . ?
Rh3 Rh1 P4 C33 -16.2(3) . . . . ?
Rh2 Rh1 P4 C33 71.3(2) . . . . ?
H5 Rh1 P4 C25 -74(3) . . . . ?
H2 Rh1 P4 C25 -164.0(19) . . . . ?
H4 Rh1 P4 C25 97(2) . . . . ?
H1 Rh1 P4 C25 -144(7) . . . . ?
P3 Rh1 P4 C25 11.1(2) . . . . ?
Rh3 Rh1 P4 C25 110.2(2) . . . . ?
Rh2 Rh1 P4 C25 -162.3(2) . . . . ?
H6 Rh2 P5 C41 175(3) . . . . ?
H3 Rh2 P5 C41 125(27) . . . . ?
H2 Rh2 P5 C41 -8.2(11) . . . . ?
H1 Rh2 P5 C41 -86.5(11) . . . . ?
P6 Rh2 P5 C41 98.3(3) . . . . ?
Rh3 Rh2 P5 C41 -97.1(3) . . . . ?
Rh1 Rh2 P5 C41 -44.2(3) . . . . ?
H6 Rh2 P5 C49 -54(3) . . . . ?
H3 Rh2 P5 C49 -104(27) . . . . ?
H2 Rh2 P5 C49 122.5(11) . . . . ?
H1 Rh2 P5 C49 44.2(11) . . . . ?
P6 Rh2 P5 C49 -131.0(2) . . . . ?
Rh3 Rh2 P5 C49 33.5(3) . . . . ?
Rh1 Rh2 P5 C49 86.5(2) . . . . ?
H6 Rh2 P5 C44 67(3) . . . . ?
H3 Rh2 P5 C44 17(27) . . . . ?
H2 Rh2 P5 C44 -116.3(11) . . . . ?
H1 Rh2 P5 C44 165.4(11) . . . . ?
P6 Rh2 P5 C44 -9.8(2) . . . . ?
Rh3 Rh2 P5 C44 154.7(2) . . . . ?
Rh1 Rh2 P5 C44 -152.3(2) . . . . ?
H6 Rh2 P6 C48 37(3) . . . . ?
H3 Rh2 P6 C48 -51(2) . . . . ?
H2 Rh2 P6 C48 -141(2) . . . . ?
H1 Rh2 P6 C48 -28(8) . . . . ?
P5 Rh2 P6 C48 127.7(3) . . . . ?
Rh3 Rh2 P6 C48 -41.3(3) . . . . ?
Rh1 Rh2 P6 C48 -128.8(3) . . . . ?
H6 Rh2 P6 C45 -70(3) . . . . ?
H3 Rh2 P6 C45 -158(2) . . . . ?
H2 Rh2 P6 C45 112(2) . . . . ?
H1 Rh2 P6 C45 -135(8) . . . . ?
P5 Rh2 P6 C45 20.7(2) . . . . ?
Rh3 Rh2 P6 C45 -148.3(2) . . . . ?
Rh1 Rh2 P6 C45 124.1(2) . . . . ?
H6 Rh2 P6 C53 162(3) . . . . ?
H3 Rh2 P6 C53 75(2) . . . . ?
H2 Rh2 P6 C53 -16(2) . . . . ?
H1 Rh2 P6 C53 97(8) . . . . ?
P5 Rh2 P6 C53 -107.1(3) . . . . ?
Rh3 Rh2 P6 C53 83.9(3) . . . . ?
Rh1 Rh2 P6 C53 -3.6(3) . . . . ?
H7 Rh3 H1 Rh1 -80(3) . . . . ?
H4 Rh3 H1 Rh1 -2(2) . . . . ?
H3 Rh3 H1 Rh1 91(3) . . . . ?
P2 Rh3 H1 Rh1 2(9) . . . . ?
P1 Rh3 H1 Rh1 -170.1(11) . . . . ?
Rh2 Rh3 H1 Rh1 98(3) . . . . ?
H7 Rh3 H1 Rh2 -179(3) . . . . ?
H4 Rh3 H1 Rh2 -100(3) . . . . ?
H3 Rh3 H1 Rh2 -7(2) . . . . ?
P2 Rh3 H1 Rh2 -97(6) . . . . ?
P1 Rh3 H1 Rh2 91.4(16) . . . . ?
Rh1 Rh3 H1 Rh2 -98(3) . . . . ?
H5 Rh1 H1 Rh3 174(3) . . . . ?
H2 Rh1 H1 Rh3 -100(3) . . . . ?
H4 Rh1 H1 Rh3 2(2) . . . . ?
P4 Rh1 H1 Rh3 -121(5) . . . . ?
P3 Rh1 H1 Rh3 85.7(17) . . . . ?
Rh2 Rh1 H1 Rh3 -98(3) . . . . ?
H5 Rh1 H1 Rh2 -89(3) . . . . ?
H2 Rh1 H1 Rh2 -2(2) . . . . ?
H4 Rh1 H1 Rh2 100(3) . . . . ?
P4 Rh1 H1 Rh2 -23(8) . . . . ?
P3 Rh1 H1 Rh2 -176.5(11) . . . . ?
Rh3 Rh1 H1 Rh2 98(3) . . . . ?
H6 Rh2 H1 Rh3 -79(3) . . . . ?
H3 Rh2 H1 Rh3 7(2) . . . . ?
H2 Rh2 H1 Rh3 100(3) . . . . ?
P6 Rh2 H1 Rh3 -16(9) . . . . ?
P5 Rh2 H1 Rh3 -170.9(11) . . . . ?
Rh1 Rh2 H1 Rh3 98(3) . . . . ?
H6 Rh2 H1 Rh1 -177(3) . . . . ?
H3 Rh2 H1 Rh1 -91(3) . . . . ?
H2 Rh2 H1 Rh1 2(2) . . . . ?
P6 Rh2 H1 Rh1 -114(6) . . . . ?
P5 Rh2 H1 Rh1 91.3(17) . . . . ?
Rh3 Rh2 H1 Rh1 -98(3) . . . . ?
H6 Rh2 H2 Rh1 12(47) . . . . ?
H3 Rh2 H2 Rh1 76(3) . . . . ?
H1 Rh2 H2 Rh1 -2(2) . . . . ?
P6 Rh2 H2 Rh1 167(2) . . . . ?
P5 Rh2 H2 Rh1 -107(3) . . . . ?
Rh3 Rh2 H2 Rh1 39(2) . . . . ?
H5 Rh1 H2 Rh2 109(4) . . . . ?
H4 Rh1 H2 Rh2 -74(3) . . . . ?
H1 Rh1 H2 Rh2 2(2) . . . . ?
P4 Rh1 H2 Rh2 178(3) . . . . ?
P3 Rh1 H2 Rh2 133(10) . . . . ?
Rh3 Rh1 H2 Rh2 -39(2) . . . . ?
H6 Rh2 H3 Rh3 91(4) . . . . ?
H2 Rh2 H3 Rh3 -85(3) . . . . ?
H1 Rh2 H3 Rh3 -8(3) . . . . ?
P6 Rh2 H3 Rh3 168(3) . . . . ?
P5 Rh2 H3 Rh3 141(24) . . . . ?
Rh1 Rh2 H3 Rh3 -49(3) . . . . ?
H7 Rh3 H3 Rh2 113(19) . . . . ?
H4 Rh3 H3 Rh2 86(3) . . . . ?
H1 Rh3 H3 Rh2 8(3) . . . . ?
P2 Rh3 H3 Rh2 178(2) . . . . ?
P1 Rh3 H3 Rh2 -94(3) . . . . ?
Rh1 Rh3 H3 Rh2 50(3) . . . . ?
H7 Rh3 H4 Rh1 107(4) . . . . ?
H3 Rh3 H4 Rh1 -76(3) . . . . ?
H1 Rh3 H4 Rh1 2(3) . . . . ?
P2 Rh3 H4 Rh1 -178(3) . . . . ?
P1 Rh3 H4 Rh1 105(4) . . . . ?
Rh2 Rh3 H4 Rh1 -39(3) . . . . ?
H5 Rh1 H4 Rh3 -126(17) . . . . ?
H2 Rh1 H4 Rh3 74(3) . . . . ?
H1 Rh1 H4 Rh3 -2(3) . . . . ?
P4 Rh1 H4 Rh3 167(2) . . . . ?
P3 Rh1 H4 Rh3 -109(3) . . . . ?
Rh2 Rh1 H4 Rh3 39(3) . . . . ?
C9 P1 C1 C2 94.7(5) . . . . ?
C4 P1 C1 C2 -13.9(5) . . . . ?
Rh3 P1 C1 C2 -130.6(4) . . . . ?
P1 C1 C2 C3 33.9(7) . . . . ?
C1 C2 C3 C4 -44.3(8) . . . . ?
C2 C3 C4 C5 158.2(6) . . . . ?
C2 C3 C4 P1 32.6(7) . . . . ?
C1 P1 C4 C3 -9.8(5) . . . . ?
C9 P1 C4 C3 -116.5(5) . . . . ?
Rh3 P1 C4 C3 114.5(4) . . . . ?
C1 P1 C4 C5 -137.3(5) . . . . ?
C9 P1 C4 C5 116.1(5) . . . . ?
Rh3 P1 C4 C5 -13.0(5) . . . . ?
C3 C4 C5 C6 140.6(6) . . . . ?
P1 C4 C5 C6 -98.8(5) . . . . ?
C3 C4 C5 P2 -99.7(6) . . . . ?
P1 C4 C5 P2 20.9(6) . . . . ?
C8 P2 C5 C4 -143.0(4) . . . . ?
C13 P2 C5 C4 108.7(5) . . . . ?
Rh3 P2 C5 C4 -20.4(5) . . . . ?
C8 P2 C5 C6 -17.1(4) . . . . ?
C13 P2 C5 C6 -125.3(4) . . . . ?
Rh3 P2 C5 C6 105.5(4) . . . . ?
C4 C5 C6 C7 167.2(5) . . . . ?
P2 C5 C6 C7 41.6(5) . . . . ?
C5 C6 C7 C8 -51.2(6) . . . . ?
C6 C7 C8 P2 36.0(6) . . . . ?
C5 P2 C8 C7 -11.0(5) . . . . ?
C13 P2 C8 C7 100.5(5) . . . . ?
Rh3 P2 C8 C7 -129.2(4) . . . . ?
C1 P1 C9 C10 -167.4(4) . . . . ?
C4 P1 C9 C10 -68.0(4) . . . . ?
Rh3 P1 C9 C10 56.7(4) . . . . ?
C1 P1 C9 C12 -45.7(5) . . . . ?
C4 P1 C9 C12 53.7(5) . . . . ?
Rh3 P1 C9 C12 178.4(4) . . . . ?
C1 P1 C9 C11 72.7(5) . . . . ?
C4 P1 C9 C11 172.0(4) . . . . ?
Rh3 P1 C9 C11 -63.3(5) . . . . ?
C8 P2 C13 C16 71.4(5) . . . . ?
C5 P2 C13 C16 172.5(4) . . . . ?
Rh3 P2 C13 C16 -60.2(5) . . . . ?
C8 P2 C13 C14 -169.8(4) . . . . ?
C5 P2 C13 C14 -68.6(5) . . . . ?
Rh3 P2 C13 C14 58.7(5) . . . . ?
C8 P2 C13 C15 -48.7(5) . . . . ?
C5 P2 C13 C15 52.4(5) . . . . ?
Rh3 P2 C13 C15 179.7(4) . . . . ?
C24 P3 C21 C22 -16.4(5) . . . . ?
C29 P3 C21 C22 92.3(5) . . . . ?
Rh1 P3 C21 C22 -133.7(4) . . . . ?
P3 C21 C22 C23 36.1(7) . . . . ?
C21 C22 C23 C24 -43.4(8) . . . . ?
C22 C23 C24 C25 155.8(6) . . . . ?
C22 C23 C24 P3 29.4(7) . . . . ?
C21 P3 C24 C25 -133.4(5) . . . . ?
C29 P3 C24 C25 118.1(4) . . . . ?
Rh1 P3 C24 C25 -10.7(5) . . . . ?
C21 P3 C24 C23 -6.8(5) . . . . ?
C29 P3 C24 C23 -115.3(5) . . . . ?
Rh1 P3 C24 C23 115.9(4) . . . . ?
C23 C24 C25 C26 138.4(6) . . . . ?
P3 C24 C25 C26 -100.0(5) . . . . ?
C23 C24 C25 P4 -102.0(5) . . . . ?
P3 C24 C25 P4 19.6(6) . . . . ?
C28 P4 C25 C24 -141.7(5) . . . . ?
C33 P4 C25 C24 109.1(5) . . . . ?
Rh1 P4 C25 C24 -20.9(5) . . . . ?
C28 P4 C25 C26 -14.5(5) . . . . ?
C33 P4 C25 C26 -123.7(4) . . . . ?
Rh1 P4 C25 C26 106.3(4) . . . . ?
C24 C25 C26 C27 164.4(5) . . . . ?
P4 C25 C26 C27 39.3(6) . . . . ?
C25 C26 C27 C28 -51.3(7) . . . . ?
C26 C27 C28 P4 37.0(7) . . . . ?
C33 P4 C28 C27 98.9(5) . . . . ?
C25 P4 C28 C27 -12.7(5) . . . . ?
Rh1 P4 C28 C27 -130.8(4) . . . . ?
C21 P3 C29 C30 -166.5(4) . . . . ?
C24 P3 C29 C30 -65.8(5) . . . . ?
Rh1 P3 C29 C30 59.3(5) . . . . ?
C21 P3 C29 C31 74.1(5) . . . . ?
C24 P3 C29 C31 174.8(4) . . . . ?
Rh1 P3 C29 C31 -60.2(5) . . . . ?
C21 P3 C29 C32 -45.6(5) . . . . ?
C24 P3 C29 C32 55.2(5) . . . . ?
Rh1 P3 C29 C32 -179.8(4) . . . . ?
C28 P4 C33 C36 72.2(5) . . . . ?
C25 P4 C33 C36 173.8(5) . . . . ?
Rh1 P4 C33 C36 -58.1(5) . . . . ?
C28 P4 C33 C34 -168.7(5) . . . . ?
C25 P4 C33 C34 -67.1(5) . . . . ?
Rh1 P4 C33 C34 61.0(5) . . . . ?
C28 P4 C33 C35 -46.4(6) . . . . ?
C25 P4 C33 C35 55.3(6) . . . . ?
Rh1 P4 C33 C35 -176.7(4) . . . . ?
C49 P5 C41 C42 88.7(5) . . . . ?
C44 P5 C41 C42 -19.5(5) . . . . ?
Rh2 P5 C41 C42 -136.6(4) . . . . ?
P5 C41 C42 C43 38.4(7) . . . . ?
C41 C42 C43 C44 -43.8(7) . . . . ?
C42 C43 C44 C45 152.1(5) . . . . ?
C42 C43 C44 P5 27.6(6) . . . . ?
C41 P5 C44 C43 -4.2(5) . . . . ?
C49 P5 C44 C43 -112.7(4) . . . . ?
Rh2 P5 C44 C43 120.5(4) . . . . ?
C41 P5 C44 C45 -130.1(5) . . . . ?
C49 P5 C44 C45 121.5(4) . . . . ?
Rh2 P5 C44 C45 -5.4(5) . . . . ?
C43 C44 C45 C46 141.7(5) . . . . ?
P5 C44 C45 C46 -97.3(5) . . . . ?
C43 C44 C45 P6 -98.9(5) . . . . ?
P5 C44 C45 P6 22.0(6) . . . . ?
C48 P6 C45 C46 -25.0(5) . . . . ?
C53 P6 C45 C46 -132.4(4) . . . . ?
Rh2 P6 C45 C46 95.9(4) . . . . ?
C48 P6 C45 C44 -151.3(5) . . . . ?
C53 P6 C45 C44 101.3(5) . . . . ?
Rh2 P6 C45 C44 -30.4(5) . . . . ?
C44 C45 C46 C47 169.2(5) . . . . ?
P6 C45 C46 C47 44.3(6) . . . . ?
C45 C46 C47 C48 -47.7(7) . . . . ?
C46 C47 C48 P6 26.8(7) . . . . ?
C45 P6 C48 C47 -0.8(5) . . . . ?
C53 P6 C48 C47 111.5(5) . . . . ?
Rh2 P6 C48 C47 -117.0(4) . . . . ?
C41 P5 C49 C52 75.7(5) . . . . ?
C44 P5 C49 C52 175.1(4) . . . . ?
Rh2 P5 C49 C52 -61.2(5) . . . . ?
C41 P5 C49 C51 -44.8(5) . . . . ?
C44 P5 C49 C51 54.5(5) . . . . ?
Rh2 P5 C49 C51 178.2(4) . . . . ?
C41 P5 C49 C50 -165.3(4) . . . . ?
C44 P5 C49 C50 -66.0(5) . . . . ?
Rh2 P5 C49 C50 57.7(5) . . . . ?
C48 P6 C53 C56 -55.4(6) . . . . ?
C45 P6 C53 C56 45.5(6) . . . . ?
Rh2 P6 C53 C56 173.5(5) . . . . ?
C48 P6 C53 C55 65.5(5) . . . . ?
C45 P6 C53 C55 166.5(4) . . . . ?
Rh2 P6 C53 C55 -65.5(5) . . . . ?
C48 P6 C53 C54 -176.6(4) . . . . ?
C45 P6 C53 C54 -75.7(5) . . . . ?
Rh2 P6 C53 C54 52.3(5) . . . . ?
C86 C85 C84 C83 0.0 . . . . ?
C85 C84 C83 C82 0.0 . . . . ?
C84 C83 C82 C81 0.0 . . . . ?
C83 C82 C81 C87 -177.1(14) . . . . ?
C83 C82 C81 C86 0.0 . . . . ?
C87 C81 C86 C85 176.6(17) . . . . ?
C82 C81 C86 C85 0.0 . . . . ?
C84 C85 C86 C81 0.0 . . . . ?
